data_7215204
loop_
_publ_author_name
'Zhang, Jian-Wei'
'Zhao, Cui-Cui'
'Zhao, Yin-Ping'
'Xu, Hai-Qun'
'Du, Zi-Yi'
'Jiang, Hai-Long'

_publ_section_title
;
 Metal--organic frameworks with improved moisture stability based on a
 phosphonate monoester: effect of auxiliary N-donor ligands on framework
 dimensionality
;
_journal_issue 29
_journal_name_full CrystEngComm
_journal_page_first 6635
_journal_paper_doi 10.1039/c4ce00655k
_journal_volume 16
_journal_year 2014
_chemical_formula_sum 'C33 H34 Co N6 O8 P2'
_chemical_formula_weight 763.53
_chemical_name_systematic
; 
 ? 
;
_space_group_IT_number 15
_symmetry_cell_setting monoclinic
_symmetry_space_group_name_Hall '-C 2yc'
_symmetry_space_group_name_H-M 'C 1 2/c 1'
_atom_sites_solution_hydrogens geom
_atom_sites_solution_primary direct
_atom_sites_solution_secondary difmap
_audit_creation_method SHELXL-97
_cell_angle_alpha 90.00
_cell_angle_beta 117.4320(10)
_cell_angle_gamma 90.00
_cell_formula_units_Z 4
_cell_length_a 21.5310(4)
_cell_length_b 14.1050(2)
_cell_length_c 14.5410(2)
_cell_measurement_temperature 296(2)
_cell_volume 3919.48(11)
_computing_cell_refinement 'Bruker XSCANS'
_computing_data_collection 'Bruker XSCANS'
_computing_data_reduction 'Bruker SHELXTL'
_computing_molecular_graphics 'Bruker SHELXTL'
_computing_publication_material 'Bruker SHELXTL'
_computing_structure_refinement 'SHELXL-97 (Sheldrick, 1997)'
_computing_structure_solution 'SHELXS-97 (Sheldrick, 1990)'
_diffrn_ambient_temperature 296(2)
_diffrn_measured_fraction_theta_full 1.000
_diffrn_measured_fraction_theta_max 1.000
_diffrn_measurement_device_type 'Bruker P4'
_diffrn_measurement_method '\w scans'
_diffrn_radiation_monochromator graphite
_diffrn_radiation_source 'fine-focus sealed tube'
_diffrn_radiation_type MoK\a
_diffrn_radiation_wavelength 0.71073
_diffrn_reflns_av_R_equivalents 0.0518
_diffrn_reflns_av_sigmaI/netI 0.0472
_diffrn_reflns_limit_h_max 26
_diffrn_reflns_limit_h_min -26
_diffrn_reflns_limit_k_max 17
_diffrn_reflns_limit_k_min -17
_diffrn_reflns_limit_l_max 17
_diffrn_reflns_limit_l_min -17
_diffrn_reflns_number 16275
_diffrn_reflns_theta_full 26.00
_diffrn_reflns_theta_max 26.00
_diffrn_reflns_theta_min 2.04
_exptl_absorpt_coefficient_mu 0.572
_exptl_absorpt_correction_T_max 0.7456
_exptl_absorpt_correction_T_min 0.6749
_exptl_absorpt_correction_type multi-scan
_exptl_absorpt_process_details 'SADABS (Bruker, 2008)'
_exptl_crystal_colour pink
_exptl_crystal_density_diffrn 1.294
_exptl_crystal_density_method 'not measured'
_exptl_crystal_description block
_exptl_crystal_F_000 1580
_exptl_crystal_size_max 0.260
_exptl_crystal_size_mid 0.100
_exptl_crystal_size_min 0.080
_platon_squeeze_details
;
;
_refine_diff_density_max 0.579
_refine_diff_density_min -0.397
_refine_diff_density_rms 0.065
_refine_ls_extinction_method none
_refine_ls_goodness_of_fit_ref 1.062
_refine_ls_hydrogen_treatment constr
_refine_ls_matrix_type full
_refine_ls_number_parameters 229
_refine_ls_number_reflns 3847
_refine_ls_number_restraints 1
_refine_ls_restrained_S_all 1.089
_refine_ls_R_factor_all 0.0738
_refine_ls_R_factor_gt 0.0532
_refine_ls_shift/su_max 0.000
_refine_ls_shift/su_mean 0.000
_refine_ls_structure_factor_coef Fsqd
_refine_ls_weighting_details 'calc w=1/[\s^2^(Fo^2^)+(0.0740P)^2^+2.9841P] where P=(Fo^2^+2Fc^2^)/3'
_refine_ls_weighting_scheme calc
_refine_ls_wR_factor_gt 0.1408
_refine_ls_wR_factor_ref 0.1500
_reflns_number_gt 2725
_reflns_number_total 3847
_reflns_threshold_expression >2sigma(I)
_cod_data_source_file c4ce00655k2.cif
_cod_data_source_block 1
_cod_depositor_comments
;
The following automatic conversions were performed:

'_symmetry_cell_setting' value 'Monoclinic' changed to 'monoclinic'
according to
/usr/data/users/saulius/crontab/automatic-downloads/rss-feeds/RSC/lib/dictionaries/cif_core.dic
dictionary named 'cif_core.dic' version 2.4.2 from
2011-04-26.

'_exptl_absorpt_correction_type' value 'Multi-scan'
changed to 'multi-scan' according to
/usr/data/users/saulius/crontab/automatic-downloads/rss-feeds/RSC/lib/dictionaries/cif_core.dic
dictionary named 'cif_core.dic' version 2.4.2 from 2011-04-26.

Automatic conversion script
Id: cif_fix_values 2281 2013-09-26 08:29:07Z andrius 

 Adding full bibliography for 7215201--7215208.cif.
;
_cod_original_sg_symbol_H-M C2/c
_cod_database_code 7215204

loop_
_symmetry_equiv_pos_as_xyz
'x, y, z'
'-x, y, -z+1/2'
'x+1/2, y+1/2, z'
'-x+1/2, y+1/2, -z+1/2'
'-x, -y, -z'
'x, -y, z-1/2'
'-x+1/2, -y+1/2, -z'
'x+1/2, -y+1/2, z-1/2'

loop_
_atom_site_label
_atom_site_type_symbol
_atom_site_fract_x
_atom_site_fract_y
_atom_site_fract_z
_atom_site_U_iso_or_equiv
_atom_site_adp_type
_atom_site_occupancy
_atom_site_symmetry_multiplicity
_atom_site_calc_flag
_atom_site_refinement_flags
_atom_site_disorder_assembly
_atom_site_disorder_group
Co1 Co 0.2500 0.2500 0.5000 0.0350(2) Uani 1 2 d S . .
P1 P 0.12343(5) 0.11730(7) 0.51239(7) 0.0438(3) Uani 1 1 d D . .
N1 N 0.38373(12) 0.00851(18) 0.6025(2) 0.0294(6) Uani 1 1 d . . .
N2 N 0.30864(14) 0.12450(19) 0.5261(2) 0.0353(7) Uani 1 1 d . . .
N3 N 0.5000 -0.2896(2) 0.7500 0.0274(8) Uani 1 2 d S . .
C1 C 0.0455(2) 0.2547(3) 0.5472(3) 0.0478(9) Uani 1 1 d . . .
C2 C -0.0179(2) 0.2839(3) 0.4663(3) 0.0510(10) Uani 1 1 d . . .
H2A H -0.0493 0.2384 0.4237 0.061 Uiso 1 1 calc R . .
C3 C -0.0352(2) 0.3776(3) 0.4481(3) 0.0515(10) Uani 1 1 d . . .
H3A H -0.0780 0.3942 0.3930 0.062 Uiso 1 1 calc R . .
C4 C 0.00925(19) 0.4490(3) 0.5093(3) 0.0406(8) Uani 1 1 d . . .
C5 C 0.07302(19) 0.4186(3) 0.5919(3) 0.0459(9) Uani 1 1 d . . .
H5A H 0.1042 0.4636 0.6357 0.055 Uiso 1 1 calc R . .
C6 C 0.0902(2) 0.3250(3) 0.6091(3) 0.0474(9) Uani 1 1 d . . .
H6A H 0.1330 0.3078 0.6638 0.057 Uiso 1 1 calc R . .
C7 C 0.0664(2) 0.1519(3) 0.5663(3) 0.0521(10) Uani 1 1 d . . .
H7A H 0.0246 0.1129 0.5361 0.062 Uiso 1 1 calc R . .
H7B H 0.0899 0.1402 0.6403 0.062 Uiso 1 1 calc R . .
C8 C 0.1752(3) -0.0269(5) 0.6469(5) 0.106(2) Uani 1 1 d . . .
H8A H 0.1754 0.0220 0.6939 0.127 Uiso 1 1 calc R . .
H8B H 0.1498 -0.0809 0.6541 0.127 Uiso 1 1 calc R . .
C9 C 0.2446(3) -0.0547(5) 0.6770(5) 0.103(2) Uani 1 1 d . . .
H9A H 0.2657 -0.0765 0.7474 0.155 Uiso 1 1 calc R . .
H9B H 0.2706 -0.0016 0.6714 0.155 Uiso 1 1 calc R . .
H9C H 0.2450 -0.1049 0.6327 0.155 Uiso 1 1 calc R . .
C10 C 0.44282(16) -0.0422(2) 0.6773(2) 0.0277(7) Uani 1 1 d . . .
C11 C 0.44184(16) -0.1405(2) 0.6780(2) 0.0292(7) Uani 1 1 d . . .
H11A H 0.4029 -0.1739 0.6311 0.035 Uiso 1 1 calc R . .
C12 C 0.5000 -0.1871(3) 0.7500 0.0266(9) Uani 1 2 d S . .
C13 C 0.5000 0.0077(3) 0.7500 0.0271(9) Uani 1 2 d S . .
H13A H 0.5000 0.0736 0.7500 0.033 Uiso 1 2 calc SR . .
C14 C 0.36781(18) 0.1004(2) 0.6066(3) 0.0352(8) Uani 1 1 d . . .
H14A H 0.3952 0.1417 0.6598 0.042 Uiso 1 1 calc R . .
C15 C 0.28572(18) 0.0425(2) 0.4678(3) 0.0411(8) Uani 1 1 d . . .
H15A H 0.2445 0.0373 0.4060 0.049 Uiso 1 1 calc R . .
C16 C 0.33133(17) -0.0288(2) 0.5131(3) 0.0388(8) Uani 1 1 d . . .
H16A H 0.3280 -0.0906 0.4889 0.047 Uiso 1 1 calc R . .
C17 C 0.54938(17) -0.3474(2) 0.8232(3) 0.0374(8) Uani 1 1 d . . .
H17A H 0.5892 -0.3273 0.8816 0.045 Uiso 1 1 calc R A 1
O1 O 0.18953(12) 0.17462(17) 0.56249(18) 0.0428(6) Uani 1 1 d . . .
O3 O 0.13718(15) 0.00913(18) 0.5398(2) 0.0646(8) Uani 1 1 d D . .
O2 O 0.08429(15) 0.1197(2) 0.3969(2) 0.0649(9) Uani 1 1 d . . .
O1W O 0.18098(13) 0.19907(18) 0.34826(18) 0.0471(7) Uani 1 1 d . . .
C18 C 0.53043(16) -0.4373(2) 0.7961(2) 0.0403(8) Uani 0.50 1 d P . 1
H18A H 0.5542 -0.4907 0.8331 0.048 Uiso 0.50 1 calc PR . 1
N4 N 0.53043(16) -0.4373(2) 0.7961(2) 0.0403(8) Uani 0.50 1 d P . 2

loop_
_atom_site_aniso_label
_atom_site_aniso_U_11
_atom_site_aniso_U_22
_atom_site_aniso_U_33
_atom_site_aniso_U_23
_atom_site_aniso_U_13
_atom_site_aniso_U_12
Co1 0.0337(4) 0.0298(4) 0.0337(4) 0.0038(3) 0.0089(3) 0.0099(3)
P1 0.0376(5) 0.0459(6) 0.0395(5) 0.0028(4) 0.0106(4) 0.0089(4)
N1 0.0246(13) 0.0247(14) 0.0309(14) -0.0002(11) 0.0060(12) 0.0024(10)
N2 0.0328(15) 0.0270(14) 0.0381(16) 0.0051(12) 0.0096(13) 0.0073(12)
N3 0.0292(19) 0.0111(16) 0.036(2) 0.000 0.0100(17) 0.000
C1 0.046(2) 0.057(2) 0.050(2) 0.0058(19) 0.0315(19) 0.0054(19)
C2 0.049(2) 0.050(2) 0.054(2) -0.0063(19) 0.024(2) -0.0040(19)
C3 0.045(2) 0.058(3) 0.047(2) -0.0030(19) 0.0175(19) 0.0066(19)
C4 0.041(2) 0.046(2) 0.040(2) -0.0037(17) 0.0228(17) 0.0005(16)
C5 0.039(2) 0.049(2) 0.048(2) -0.0045(18) 0.0190(18) -0.0012(17)
C6 0.042(2) 0.048(2) 0.051(2) 0.0039(18) 0.0199(19) 0.0068(18)
C7 0.058(3) 0.044(2) 0.060(3) 0.0064(19) 0.032(2) 0.0022(19)
C8 0.097(5) 0.088(4) 0.110(5) 0.023(4) 0.028(4) 0.026(4)
C9 0.102(5) 0.100(5) 0.103(5) 0.014(4) 0.043(4) 0.038(4)
C10 0.0271(16) 0.0250(16) 0.0312(16) 0.0034(13) 0.0137(14) 0.0046(12)
C11 0.0272(16) 0.0231(16) 0.0321(17) -0.0010(13) 0.0093(14) -0.0015(12)
C12 0.030(2) 0.0104(19) 0.039(2) 0.000 0.016(2) 0.000
C13 0.030(2) 0.017(2) 0.034(2) 0.000 0.014(2) 0.000
C14 0.0354(18) 0.0239(17) 0.0394(18) 0.0020(14) 0.0114(15) 0.0041(13)
C15 0.0333(18) 0.0362(19) 0.0382(19) 0.0006(16) 0.0031(15) 0.0061(15)
C16 0.0371(19) 0.0268(18) 0.0395(19) -0.0001(15) 0.0066(16) 0.0012(14)
C17 0.0327(18) 0.0251(17) 0.0405(19) 0.0037(14) 0.0050(15) 0.0037(14)
O1 0.0404(14) 0.0419(14) 0.0407(13) 0.0038(11) 0.0141(11) 0.0071(11)
O3 0.0631(19) 0.0429(16) 0.0670(19) 0.0048(14) 0.0122(16) 0.0118(14)
O2 0.0463(16) 0.097(2) 0.0387(15) 0.0013(15) 0.0089(13) 0.0096(16)
O1W 0.0479(15) 0.0447(15) 0.0381(14) 0.0000(11) 0.0107(12) 0.0051(12)
C18 0.0387(17) 0.0221(15) 0.0487(19) 0.0041(14) 0.0103(14) 0.0010(13)
N4 0.0387(17) 0.0221(15) 0.0487(19) 0.0041(14) 0.0103(14) 0.0010(13)

loop_
_atom_type_symbol
_atom_type_description
_atom_type_scat_dispersion_real
_atom_type_scat_dispersion_imag
_atom_type_scat_source
C C 0.0033 0.0016 'International Tables Vol C Tables 4.2.6.8 and 6.1.1.4'
H H 0.0000 0.0000 'International Tables Vol C Tables 4.2.6.8 and 6.1.1.4'
N N 0.0061 0.0033 'International Tables Vol C Tables 4.2.6.8 and 6.1.1.4'
O O 0.0106 0.0060 'International Tables Vol C Tables 4.2.6.8 and 6.1.1.4'
P P 0.1023 0.0942 'International Tables Vol C Tables 4.2.6.8 and 6.1.1.4'
Co Co 0.3494 0.9721 'International Tables Vol C Tables 4.2.6.8 and 6.1.1.4'

loop_
_geom_angle_atom_site_label_1
_geom_angle_atom_site_label_2
_geom_angle_atom_site_label_3
_geom_angle
_geom_angle_site_symmetry_1
_geom_angle_site_symmetry_3
N2 Co1 N2 180.000(1) 7_556 .
N2 Co1 O1W 88.72(10) 7_556 7_556
N2 Co1 O1W 91.28(10) . 7_556
N2 Co1 O1W 91.28(10) 7_556 .
N2 Co1 O1W 88.72(10) . .
O1W Co1 O1W 180.0 7_556 .
N2 Co1 O1 93.54(10) 7_556 .
N2 Co1 O1 86.46(10) . .
O1W Co1 O1 89.91(10) 7_556 .
O1W Co1 O1 90.09(10) . .
N2 Co1 O1 86.46(10) 7_556 7_556
N2 Co1 O1 93.54(10) . 7_556
O1W Co1 O1 90.09(10) 7_556 7_556
O1W Co1 O1 89.91(10) . 7_556
O1 Co1 O1 180.00(9) . 7_556
O2 P1 O1 116.84(17) . .
O2 P1 O3 104.48(18) . .
O1 P1 O3 111.98(15) . .
O2 P1 C7 109.80(18) . .
O1 P1 C7 109.08(18) . .
O3 P1 C7 103.84(18) . .
C14 N1 C16 107.2(3) . .
C14 N1 C10 127.1(3) . .
C16 N1 C10 125.7(3) . .
C14 N2 C15 104.8(3) . .
C14 N2 Co1 129.2(2) . .
C15 N2 Co1 125.3(2) . .
C17 N3 C17 107.2(4) 2_656 .
C17 N3 C12 126.41(18) 2_656 .
C17 N3 C12 126.41(18) . .
C6 C1 C2 117.1(4) . .
C6 C1 C7 120.7(4) . .
C2 C1 C7 122.2(4) . .
C3 C2 C1 121.6(4) . .
C2 C3 C4 122.1(4) . .
C3 C4 C5 115.9(3) . .
C3 C4 C4 122.5(4) . 5_566
C5 C4 C4 121.6(4) . 5_566
C6 C5 C4 121.7(4) . .
C5 C6 C1 121.7(4) . .
C1 C7 P1 112.7(3) . .
C9 C8 O3 114.7(6) . .
C11 C10 C13 120.8(3) . .
C11 C10 N1 119.7(3) . .
C13 C10 N1 119.5(3) . .
C12 C11 C10 118.2(3) . .
C11 C12 C11 122.8(4) 2_656 .
C11 C12 N3 118.59(19) 2_656 .
C11 C12 N3 118.59(19) . .
C10 C13 C10 119.1(4) . 2_656
N2 C14 N1 111.7(3) . .
C16 C15 N2 110.5(3) . .
C15 C16 N1 105.8(3) . .
C18 C17 N3 108.2(3) . .
P1 O1 Co1 132.51(15) . .
C8 O3 P1 123.4(3) . .
C17 C18 C18 108.15(19) . 2_656

loop_
_geom_bond_atom_site_label_1
_geom_bond_atom_site_label_2
_geom_bond_distance
_geom_bond_site_symmetry_2
Co1 N2 2.105(3) 7_556
Co1 N2 2.105(3) .
Co1 O1W 2.138(2) 7_556
Co1 O1W 2.138(2) .
Co1 O1 2.177(2) .
Co1 O1 2.177(2) 7_556
P1 O2 1.493(3) .
P1 O1 1.502(3) .
P1 O3 1.570(3) .
P1 C7 1.801(4) .
N1 C14 1.349(4) .
N1 C16 1.374(4) .
N1 C10 1.428(4) .
N2 C14 1.317(4) .
N2 C15 1.384(4) .
N3 C17 1.373(4) 2_656
N3 C17 1.373(4) .
N3 C12 1.446(5) .
C1 C6 1.385(6) .
C1 C2 1.392(6) .
C1 C7 1.507(5) .
C2 C3 1.365(6) .
C3 C4 1.392(5) .
C4 C5 1.412(5) .
C4 C4 1.483(7) 5_566
C5 C6 1.363(5) .
C8 C9 1.406(8) .
C8 O3 1.476(6) .
C10 C11 1.386(4) .
C10 C13 1.390(4) .
C11 C12 1.374(3) .
C12 C11 1.374(4) 2_656
C13 C10 1.390(4) 2_656
C15 C16 1.347(5) .
C17 C18 1.335(4) .
C18 C18 1.377(6) 2_656

loop_
_platon_squeeze_void_nr
_platon_squeeze_void_average_x
_platon_squeeze_void_average_y
_platon_squeeze_void_average_z
_platon_squeeze_void_volume
_platon_squeeze_void_count_electrons
_platon_squeeze_void_content
1 0.750 0.250 0.500 126 53 ' '
2 0.250 0.250 1.000 126 53 ' '
3 0.000 0.250 0.250 10 9 ' '
4 0.500 0.250 0.750 10 9 ' '
5 0.250 0.750 0.500 126 53 ' '
6 0.750 0.750 1.000 126 53 ' '
7 0.500 0.750 0.250 10 9 ' '
8 0.000 0.750 0.750 10 9 ' '
